data_1567592
loop_
_publ_author_name
'Mandal, Sukhendu'
'Biswas, Sourav'
'Das, Anish Kumar'
'Manna, Surya Sekhar'
'Pathak, Biswarup'

_publ_section_title
;
 Template-Assisted Alloying of Atom-Precise Silver Nanocluster: A New
 Approach to Generate Cluster Functionality
;
_journal_name_full 'Chemical Science'
_journal_paper_doi 10.1039/D2SC04390D
_journal_year 2022
_chemical_formula_moiety 'C64 H102 Ag20 F24 N4 O16 S10, 2(C2 H6 O), S'
_chemical_formula_sum 'C68 H114 Ag20 F24 N4 O18 S11'
_chemical_formula_weight 4241.69
_space_group_crystal_system monoclinic
_space_group_IT_number 14
_space_group_name_Hall '-P 2yn'
_space_group_name_H-M_alt 'P 1 21/n 1'
_atom_sites_solution_hydrogens geom
_atom_sites_solution_primary dual
_audit_creation_date 2022-02-25
_audit_creation_method
;
Olex2 1.3
(compiled 2020.11.12 svn.r5f609507 for OlexSys, GUI svn.r6408)
;
_audit_update_record
;
2022-07-04 deposited with the CCDC.	2022-09-05 downloaded from the CCDC.
;
_cell_angle_alpha 90
_cell_angle_beta 94.3970(10)
_cell_angle_gamma 90
_cell_formula_units_Z 2
_cell_length_a 16.3357(12)
_cell_length_b 16.1055(12)
_cell_length_c 23.5813(17)
_cell_measurement_reflns_used 8577
_cell_measurement_temperature 150
_cell_measurement_theta_max 28.05
_cell_measurement_theta_min 2.41
_cell_volume 6185.9(8)
_computing_molecular_graphics 'Olex2 1.3 (Dolomanov et al., 2009)'
_computing_publication_material 'Olex2 1.3 (Dolomanov et al., 2009)'
_computing_structure_refinement 'SHELXL 2018/3 (Sheldrick, 2015)'
_computing_structure_solution 'SHELXT 2018/2 (Sheldrick, 2018)'
_diffrn_ambient_temperature 150
_diffrn_measured_fraction_theta_full 0.999
_diffrn_measured_fraction_theta_max 0.991
_diffrn_measurement_device_type 'Bruker APEX-II CCD'
_diffrn_measurement_method '\f and \w scans'
_diffrn_radiation_type MoK\a
_diffrn_radiation_wavelength 0.71073
_diffrn_reflns_av_R_equivalents 0.0959
_diffrn_reflns_av_unetI/netI 0.0757
_diffrn_reflns_Laue_measured_fraction_full 0.999
_diffrn_reflns_Laue_measured_fraction_max 0.991
_diffrn_reflns_limit_h_max 21
_diffrn_reflns_limit_h_min -21
_diffrn_reflns_limit_k_max 21
_diffrn_reflns_limit_k_min -21
_diffrn_reflns_limit_l_max 31
_diffrn_reflns_limit_l_min -31
_diffrn_reflns_number 89860
_diffrn_reflns_point_group_measured_fraction_full 0.999
_diffrn_reflns_point_group_measured_fraction_max 0.991
_diffrn_reflns_theta_full 25.242
_diffrn_reflns_theta_max 28.439
_diffrn_reflns_theta_min 2.415
_diffrn_standards_number 0
_exptl_absorpt_coefficient_mu 3.356
_exptl_absorpt_correction_type none
_exptl_crystal_colour yellow
_exptl_crystal_colour_primary yellow
_exptl_crystal_density_diffrn 2.277
_exptl_crystal_description BLOCK
_exptl_crystal_F_000 4052
_exptl_crystal_size_max 0.095
_exptl_crystal_size_mid 0.05
_exptl_crystal_size_min 0.038
_refine_diff_density_max 5.121
_refine_diff_density_min -3.332
_refine_diff_density_rms 0.252
_refine_ls_extinction_method none
_refine_ls_goodness_of_fit_ref 1.040
_refine_ls_hydrogen_treatment constr
_refine_ls_matrix_type full
_refine_ls_number_parameters 648
_refine_ls_number_reflns 15437
_refine_ls_number_restraints 42
_refine_ls_restrained_S_all 1.044
_refine_ls_R_factor_all 0.1295
_refine_ls_R_factor_gt 0.0717
_refine_ls_shift/su_max 0.001
_refine_ls_shift/su_mean 0.000
_refine_ls_structure_factor_coef Fsqd
_refine_ls_weighting_details 'w=1/[\s^2^(Fo^2^)+(0.1021P)^2^+60.1172P] where P=(Fo^2^+2Fc^2^)/3'
_refine_ls_weighting_scheme calc
_refine_ls_wR_factor_gt 0.1881
_refine_ls_wR_factor_ref 0.2219
_reflns_Friedel_coverage 0.000
_reflns_number_gt 9045
_reflns_number_total 15437
_reflns_threshold_expression 'I > 2\s(I)'
_cod_data_source_file d2sc04390d1.cif
_cod_data_source_block agcutbtea
_cod_database_code 1567592
_shelx_shelxl_version_number 2018/3
_shelx_space_group_comment
;
The symmetry employed for this shelxl refinement is uniquely defined
by the following loop, which should always be used as a source of
symmetry information in preference to the above space-group names.
They are only intended as comments.
;
_shelx_estimated_absorpt_t_max 0.883
_shelx_estimated_absorpt_t_min 0.741
_olex2_refinement_description
;
1. Fixed Uiso
 At 1.2 times of:
  All C(H,H) groups
 At 1.5 times of:
  All C(H,H,H) groups, All O(H) groups
2. Uiso/Uaniso restraints and constraints
C3: within 2A with sigma of 0.01 and sigma for terminal atoms of 0.02 within 2A
C3 \\sim C2: within 2A with sigma of 0.01 and sigma for terminal atoms of 0.02
within 2A
Ag06 \\sim C2 \\sim Ag07 \\sim C3 \\sim F1 \\sim F3 \\sim F2: within 2A with
sigma of 0.01 and sigma for terminal atoms of 0.02 within 2A
C21 \\sim C01D: within 2A with sigma of 0.01 and sigma for terminal atoms of
0.02 within 2A
C2: within 2A with sigma of 0.04 and sigma for terminal atoms of 0.08 within 2A
C2 \\sim C3: within 2A with sigma of 0.01 and sigma for terminal atoms of 0.02
within 2A
C2 \\sim C3 \\sim F1 \\sim F3 \\sim F2: within 2A with sigma of 0.04 and sigma
for terminal atoms of 0.08 within 2A
C2 \\sim O1: within 2A with sigma of 0.01 and sigma for terminal atoms of 0.02
within 2A
Ag04 \\sim Ag06 \\sim Ag0A: within 2A with sigma of 0.04 and sigma for terminal
atoms of 0.08 within 2A
C01X \\sim C01D: within 2A with sigma of 0.01 and sigma for terminal atoms of
0.02 within 2A
S00F \\sim Ag09 \\sim S00D: within 2A with sigma of 0.04 and sigma for terminal
atoms of 0.08 within 2A
C3 \\sim F3 \\sim F2 \\sim F1: within 2A with sigma of 0.01 and sigma for
terminal atoms of 0.02 within 2A
S1: within 2A with sigma of 0.04 and sigma for terminal atoms of 0.08 within 2A
3. Others
 Fixed Sof: O1(0.33333) O3(0.33333) O2(0.33333)
 Fixed U11: C3(0.089793) F1(0.140624) F2(0.149074) F3(0.178836)
 Fixed U12: C3(0.031426) F1(0.018004) F2(0.019661) F3(0.037734)
 Fixed U13: C3(0.010766) F1(-0.037496) F2(-0.000183) F3(-0.001049)
 Fixed U22: C3(0.07593) F1(0.10283) F2(0.1089) F3(0.10468)
 Fixed U23: C3(0.02434) F1(0.02347) F2(0.031) F3(0.00883)
 Fixed U33: C3(0.05772) F1(0.06203) F2(0.11064) F3(0.09281)
4.a Secondary CH2 refined with riding coordinates:
 C01T(H6,HL)
4.b Idealised Me refined as rotating group:
 C017(H01A,H01B,H01C), C018(H01D,H01E,H01F), C01B(H01G,H01H,H01I), C01E(H01J,
 H01K,H01L), C01F(H01M,H01N,H01O), C01H(H01P,H01Q,H01R), C01I(H01S,H01T,H01U),
 C01J(H01V,H01W,H01X), C01K(H01Y,H,HA), C01L(H01Z,HB,HC), C01M(H01,HD,HE),
 C01N(H1,HF,HG), C01Q(H2,HH,HI), C01R(H3,HJ,HK), C01U(H4,HM,HN), C01X(H5,HO,HP),
  C20(H20A,H20B,H20C), C21(H21A,H21B,H21C)
4.c Idealised tetrahedral OH refined as rotating group:
 O00Z(H00Z)
;
_olex2_submission_special_instructions 'No special instructions were received'

loop_
_space_group_symop_operation_xyz
'x, y, z'
'-x+1/2, y+1/2, -z+1/2'
'-x, -y, -z'
'x-1/2, -y-1/2, z-1/2'

loop_
_atom_site_label
_atom_site_type_symbol
_atom_site_fract_x
_atom_site_fract_y
_atom_site_fract_z
_atom_site_U_iso_or_equiv
_atom_site_adp_type
_atom_site_occupancy
_atom_site_site_symmetry_order
_atom_site_calc_flag
_atom_site_refinement_flags_posn
_atom_site_refinement_flags_adp
_atom_site_refinement_flags_occupancy
_atom_site_disorder_assembly
_atom_site_disorder_group
Ag01 Ag 0.31794(5) 0.41132(6) 0.46840(4) 0.0397(2) Uani 1 1 d . . . . .
Ag02 Ag 0.75443(6) 0.43202(6) 0.38525(4) 0.0428(2) Uani 1 1 d . . . . .
Ag03 Ag 0.81687(6) 0.46127(6) 0.51607(4) 0.0424(2) Uani 1 1 d . . . . .
Ag04 Ag 0.60587(6) 0.53389(6) 0.71202(4) 0.0430(2) Uani 1 1 d . . . . .
Ag05 Ag 0.59432(6) 0.45159(6) 0.30763(4) 0.0433(2) Uani 1 1 d . . . . .
Ag06 Ag 0.58717(5) 0.39300(7) 0.60838(4) 0.0430(2) Uani 1 1 d . . . . .
Ag07 Ag 0.38949(5) 0.42023(7) 0.60228(4) 0.0434(2) Uani 1 1 d . . . . .
Ag08 Ag 0.74070(6) 0.48393(7) 0.63815(4) 0.0455(2) Uani 1 1 d . . . . .
Ag09 Ag 0.48340(6) 0.36460(7) 0.39211(4) 0.0477(3) Uani 1 1 d . . . . .
Ag0A Ag 0.65127(7) 0.35521(7) 0.47885(4) 0.0497(3) Uani 1 1 d . . . . .
S00B S 0.25073(16) 0.43882(18) 0.55619(11) 0.0320(6) Uani 1 1 d . . . . .
S00C S 0.49603(15) 0.42713(17) 0.68310(11) 0.0292(5) Uani 1 1 d . . . . .
S00D S 0.62627(17) 0.33750(19) 0.37699(12) 0.0343(6) Uani 1 1 d . . . . .
S00E S 0.72381(16) 0.36759(18) 0.57233(11) 0.0322(6) Uani 1 1 d . . . . .
S00F S 0.33703(17) 0.38297(18) 0.36726(12) 0.0356(6) Uani 1 1 d . . . . .
O00H O 0.9082(6) 0.3630(6) 0.4858(4) 0.054(2) Uani 1 1 d . . . . .
F00I F 1.0280(6) 0.2672(7) 0.4107(5) 0.088(3) Uani 1 1 d . . . . .
F00J F 0.9259(6) 0.1871(6) 0.4117(4) 0.079(3) Uani 1 1 d . . . . .
F00K F 0.8333(6) 0.4967(9) 0.8662(4) 0.105(4) Uani 1 1 d . . . . .
F00L F 0.8967(6) 0.5710(6) 0.8099(4) 0.079(3) Uani 1 1 d . . . . .
O00M O 0.6750(6) 0.4410(7) 0.2329(4) 0.057(3) Uani 1 1 d . . . . .
F00N F 0.9890(6) 0.2222(7) 0.4887(4) 0.090(3) Uani 1 1 d . . . . .
O00O O 0.8680(6) 0.3439(7) 0.3944(4) 0.060(3) Uani 1 1 d . . . . .
F00P F 0.9184(7) 0.4440(7) 0.8149(5) 0.102(4) Uani 1 1 d . . . . .
O00Q O 0.8209(7) 0.4710(7) 0.7211(4) 0.069(3) Uani 1 1 d . . . . .
O00R O 0.7206(6) 0.4977(8) 0.7805(4) 0.068(3) Uani 1 1 d . . . . .
O00S O 0.7907(6) 0.4619(7) 0.2896(4) 0.062(3) Uani 1 1 d . . . . .
C00V C 0.8017(9) 0.4346(9) 0.1943(6) 0.051(3) Uani 1 1 d . . . . .
C00W C 0.9069(7) 0.3283(8) 0.4401(6) 0.043(3) Uani 1 1 d . . . . .
C00X C 0.7760(7) 0.2717(8) 0.6010(5) 0.041(3) Uani 1 1 d . . . . .
N00Y N 0.9092(6) 0.5187(8) 0.5896(5) 0.052(3) Uani 1 1 d . . . . .
O00Z O 0.6413(10) 0.5148(11) 0.8901(6) 0.105(5) Uani 1 1 d . . . . .
H00Z H 0.667017 0.502110 0.862837 0.157 Uiso 1 1 calc R U . . .
C011 C 0.9488(7) 0.5302(9) 0.6289(6) 0.047(3) Uani 1 1 d . . . . .
C012 C 0.8598(9) 0.4985(10) 0.8150(6) 0.054(3) Uani 1 1 d . . . . .
C013 C 0.7514(8) 0.4493(8) 0.2447(6) 0.044(3) Uani 1 1 d . . . . .
C015 C 0.4853(7) 0.3473(8) 0.7388(5) 0.039(3) Uani 1 1 d . . . . .
C016 C 0.9624(8) 0.2505(9) 0.4372(6) 0.052(3) Uani 1 1 d . . . . .
C017 C 1.0050(9) 0.5436(12) 0.6824(6) 0.072(5) Uani 1 1 d . . . . .
H01A H 1.044226 0.586212 0.675710 0.108 Uiso 1 1 calc R U . . .
H01B H 1.033323 0.492906 0.692503 0.108 Uiso 1 1 calc R U . . .
H01C H 0.972931 0.560331 0.712938 0.108 Uiso 1 1 calc R U . . .
C018 C 0.7803(10) 0.2108(9) 0.5517(6) 0.060(4) Uani 1 1 d . . . . .
H01D H 0.798356 0.239514 0.519204 0.090 Uiso 1 1 calc R U . . .
H01E H 0.726888 0.187522 0.542277 0.090 Uiso 1 1 calc R U . . .
H01F H 0.818326 0.167168 0.562548 0.090 Uiso 1 1 calc R U . . .
C019 C 0.7928(8) 0.4873(9) 0.7683(5) 0.047(3) Uani 1 1 d . . . . .
C01A C 0.6482(7) 0.2337(7) 0.3466(5) 0.039(3) Uani 1 1 d . . . . .
C01B C 0.1840(11) 0.2825(11) 0.5368(8) 0.081(6) Uani 1 1 d . . . . .
H01G H 0.155346 0.236067 0.551361 0.122 Uiso 1 1 calc R U . . .
H01H H 0.240702 0.268216 0.534408 0.122 Uiso 1 1 calc R U . . .
H01I H 0.159894 0.296669 0.499674 0.122 Uiso 1 1 calc R U . . .
C01C C 0.1778(7) 0.3579(8) 0.5772(5) 0.043(3) Uani 1 1 d . . . . .
C01D C 0.2782(8) 0.2912(9) 0.3375(6) 0.053(3) Uani 1 1 d . U . . .
C01E C 0.8625(9) 0.2939(10) 0.6235(7) 0.065(4) Uani 1 1 d . . . . .
H01J H 0.891704 0.244301 0.635129 0.097 Uiso 1 1 calc R U . . .
H01K H 0.860452 0.330495 0.655561 0.097 Uiso 1 1 calc R U . . .
H01L H 0.890156 0.321115 0.594230 0.097 Uiso 1 1 calc R U . . .
C01F C 0.7272(9) 0.2365(10) 0.6464(7) 0.062(4) Uani 1 1 d . . . . .
H01M H 0.672775 0.223776 0.630581 0.093 Uiso 1 1 calc R U . . .
H01N H 0.724398 0.276382 0.676419 0.093 Uiso 1 1 calc R U . . .
H01O H 0.753194 0.186785 0.661233 0.093 Uiso 1 1 calc R U . . .
C01H C 0.3320(10) 0.2472(13) 0.2998(10) 0.099(7) Uani 1 1 d . . . . .
H01P H 0.300200 0.207434 0.277143 0.148 Uiso 1 1 calc R U . . .
H01Q H 0.374775 0.219087 0.322372 0.148 Uiso 1 1 calc R U . . .
H01R H 0.355819 0.286560 0.275272 0.148 Uiso 1 1 calc R U . . .
C01I C 0.7044(10) 0.2457(10) 0.2990(7) 0.070(5) Uani 1 1 d . . . . .
H01S H 0.756737 0.265788 0.314533 0.105 Uiso 1 1 calc R U . . .
H01T H 0.680462 0.285305 0.272188 0.105 Uiso 1 1 calc R U . . .
H01U H 0.711563 0.193661 0.280205 0.105 Uiso 1 1 calc R U . . .
C01J C 0.5467(12) 0.3653(13) 0.7869(7) 0.091(7) Uani 1 1 d . . . . .
H01V H 0.597843 0.380700 0.772353 0.137 Uiso 1 1 calc R U . . .
H01W H 0.554624 0.316730 0.810302 0.137 Uiso 1 1 calc R U . . .
H01X H 0.527377 0.410085 0.809205 0.137 Uiso 1 1 calc R U . . .
C01K C 0.0911(8) 0.3956(11) 0.5717(8) 0.073(5) Uani 1 1 d . . . . .
H01Y H 0.078319 0.413697 0.533266 0.109 Uiso 1 1 calc R U . . .
H H 0.088982 0.442118 0.596987 0.109 Uiso 1 1 calc R U . . .
HA H 0.052001 0.354491 0.581406 0.109 Uiso 1 1 calc R U . . .
C01L C 0.2002(11) 0.3338(13) 0.6373(6) 0.080(6) Uani 1 1 d . . . . .
H01Z H 0.164170 0.290541 0.648251 0.120 Uiso 1 1 calc R U . . .
HB H 0.194998 0.381157 0.661550 0.120 Uiso 1 1 calc R U . . .
HC H 0.255854 0.314264 0.641002 0.120 Uiso 1 1 calc R U . . .
C01M C 0.3992(8) 0.3456(13) 0.7559(8) 0.091(7) Uani 1 1 d . . . . .
H01 H 0.383424 0.400329 0.766958 0.137 Uiso 1 1 calc R U . . .
HD H 0.395629 0.308200 0.787337 0.137 Uiso 1 1 calc R U . . .
HE H 0.363020 0.327103 0.724404 0.137 Uiso 1 1 calc R U . . .
C01N C 0.6908(13) 0.1838(11) 0.3905(8) 0.088(6) Uani 1 1 d . . . . .
H1 H 0.699940 0.129197 0.375981 0.132 Uiso 1 1 calc R U . . .
HF H 0.658020 0.179966 0.422528 0.132 Uiso 1 1 calc R U . . .
HG H 0.742516 0.209143 0.402189 0.132 Uiso 1 1 calc R U . . .
N01O N 0.5454(13) 0.6077(10) 0.7848(7) 0.111(7) Uani 1 1 d . . . . .
C01Q C 0.4609(11) 0.6075(16) 0.8753(9) 0.112(9) Uani 1 1 d . . . . .
H2 H 0.426041 0.655287 0.876974 0.167 Uiso 1 1 calc R U . . .
HH H 0.501376 0.608287 0.907082 0.167 Uiso 1 1 calc R U . . .
HI H 0.428451 0.557981 0.876713 0.167 Uiso 1 1 calc R U . . .
C01R C 0.5705(10) 0.1950(12) 0.3233(9) 0.086(6) Uani 1 1 d . . . . .
H3 H 0.543455 0.231214 0.295460 0.129 Uiso 1 1 calc R U . . .
HJ H 0.535409 0.185780 0.353562 0.129 Uiso 1 1 calc R U . . .
HK H 0.582169 0.142936 0.305845 0.129 Uiso 1 1 calc R U . . .
C01S C 0.5019(13) 0.6090(13) 0.8224(8) 0.089(6) Uani 1 1 d . . . . .
C01T C 0.670(2) 0.4672(15) 0.9386(12) 0.142(12) Uani 1 1 d . . . . .
H6 H 0.670599 0.408918 0.928283 0.171 Uiso 1 1 calc R U . . .
HL H 0.726682 0.483233 0.949725 0.171 Uiso 1 1 calc R U . . .
C01U C 0.5040(14) 0.2629(10) 0.7132(8) 0.091(7) Uani 1 1 d . . . . .
H4 H 0.465251 0.251807 0.681476 0.136 Uiso 1 1 calc R U . . .
HM H 0.500094 0.220448 0.741478 0.136 Uiso 1 1 calc R U . . .
HN H 0.558561 0.263415 0.700679 0.136 Uiso 1 1 calc R U . . .
C01X C 0.2041(10) 0.3239(11) 0.2988(9) 0.090(5) Uani 1 1 d . U . . .
H5 H 0.221048 0.370628 0.277226 0.135 Uiso 1 1 calc R U . . .
HO H 0.161058 0.340721 0.321847 0.135 Uiso 1 1 calc R U . . .
HP H 0.184223 0.280746 0.273220 0.135 Uiso 1 1 calc R U . . .
C20 C 0.625(2) 0.4774(19) 0.9833(11) 0.153(12) Uani 1 1 d . . . . .
H20A H 0.604291 0.533269 0.983593 0.230 Uiso 1 1 calc R U . . .
H20B H 0.657950 0.466929 1.017954 0.230 Uiso 1 1 calc R U . . .
H20C H 0.579467 0.439271 0.980257 0.230 Uiso 1 1 calc R U . . .
C21 C 0.2528(15) 0.2424(13) 0.3801(9) 0.111(6) Uani 1 1 d . U . . .
H21A H 0.299756 0.222728 0.403216 0.166 Uiso 1 1 calc R U . . .
H21B H 0.222474 0.195922 0.363968 0.166 Uiso 1 1 calc R U . . .
H21C H 0.218310 0.274223 0.403135 0.166 Uiso 1 1 calc R U . . .
C2 C 0.4482(11) 0.2595(12) 0.5338(7) 0.043(3) Uani 1 1 d . U . . .
C3 C 0.4556(12) 0.1458(11) 0.5291(7) 0.074 Uani 1 1 d . U . . .
S1 S 0.500000 0.500000 0.500000 0.366(17) Uani 1 2 d S . P . .
F1 F 0.4879(8) 0.1150(7) 0.5812(4) 0.100 Uani 1 1 d . U . . .
F2 F 0.3657(9) 0.1220(8) 0.5229(6) 0.123 Uani 1 1 d . U . . .
F3 F 0.4885(10) 0.1197(8) 0.4763(5) 0.125 Uani 1 1 d . U . . .
F5 F 0.8706(8) 0.4690(11) 0.1965(5) 0.142(6) Uani 1 1 d . . . . .
F6 F 0.7702(10) 0.4649(11) 0.1472(5) 0.149(7) Uani 1 1 d . . . . .
F4 F 0.8083(12) 0.3584(8) 0.1831(7) 0.169(8) Uani 1 1 d . . . . .
O1 O 0.4164(11) 0.2847(12) 0.4766(8) 0.020(3) Uiso 0.3333 1 d . U P . .
O3 O 0.5407(11) 0.2778(12) 0.5404(8) 0.021(4) Uiso 0.3333 1 d . . P . .
O2 O 0.4073(12) 0.2763(12) 0.5761(8) 0.024(4) Uiso 0.3333 1 d . . P . .
O12 O 0.4641(6) 0.2510(7) 0.5242(4) 0.022(2) Uiso 1 1 d . . . . .

loop_
_atom_site_aniso_label
_atom_site_aniso_U_11
_atom_site_aniso_U_22
_atom_site_aniso_U_33
_atom_site_aniso_U_23
_atom_site_aniso_U_13
_atom_site_aniso_U_12
Ag01 0.0368(4) 0.0518(6) 0.0312(5) -0.0018(4) 0.0068(4) 0.0025(4)
Ag02 0.0395(5) 0.0537(6) 0.0349(5) -0.0080(4) 0.0001(4) -0.0037(4)
Ag03 0.0417(5) 0.0514(6) 0.0345(5) 0.0048(4) 0.0053(4) 0.0087(4)
Ag04 0.0354(4) 0.0564(6) 0.0376(5) -0.0023(4) 0.0058(4) -0.0098(4)
Ag05 0.0411(5) 0.0558(6) 0.0332(5) 0.0013(4) 0.0038(4) 0.0122(4)
Ag06 0.0326(4) 0.0562(6) 0.0408(5) 0.0002(4) 0.0080(4) 0.0033(4)
Ag07 0.0296(4) 0.0643(6) 0.0349(5) 0.0005(4) -0.0075(4) -0.0029(4)
Ag08 0.0403(5) 0.0553(6) 0.0403(5) -0.0148(5) -0.0007(4) 0.0012(4)
Ag09 0.0325(4) 0.0583(6) 0.0531(6) -0.0032(5) 0.0077(4) 0.0058(4)
Ag0A 0.0595(6) 0.0601(6) 0.0281(5) -0.0016(4) -0.0048(4) 0.0000(5)
S00B 0.0260(12) 0.0425(16) 0.0276(13) -0.0005(12) 0.0017(10) -0.0018(11)
S00C 0.0263(12) 0.0375(14) 0.0232(12) 0.0056(11) -0.0019(10) -0.0016(11)
S00D 0.0313(13) 0.0425(16) 0.0290(14) -0.0074(12) 0.0019(11) 0.0047(12)
S00E 0.0321(13) 0.0393(15) 0.0249(13) 0.0026(11) 0.0003(10) 0.0062(11)
S00F 0.0317(13) 0.0373(15) 0.0385(15) -0.0103(13) 0.0075(11) -0.0077(12)
O00H 0.054(5) 0.064(6) 0.043(5) -0.015(5) -0.002(4) 0.015(5)
F00I 0.055(5) 0.094(7) 0.119(8) -0.024(6) 0.040(5) 0.010(5)
F00J 0.068(6) 0.070(6) 0.097(7) -0.028(5) -0.017(5) 0.006(5)
F00K 0.082(7) 0.197(13) 0.032(5) 0.013(6) -0.016(4) -0.040(8)
F00L 0.085(7) 0.075(6) 0.072(6) 0.000(5) -0.020(5) -0.020(5)
O00M 0.051(6) 0.081(7) 0.042(5) -0.006(5) 0.013(4) 0.011(5)
F00N 0.094(7) 0.098(8) 0.074(7) -0.009(6) -0.020(5) 0.051(6)
O00O 0.051(5) 0.082(7) 0.047(6) -0.016(5) 0.001(4) 0.026(5)
F00P 0.093(8) 0.093(8) 0.110(9) -0.014(7) -0.053(7) 0.026(6)
O00Q 0.076(7) 0.078(7) 0.048(6) -0.014(5) -0.021(5) 0.010(6)
O00R 0.044(5) 0.116(9) 0.042(5) 0.010(6) -0.008(4) -0.026(6)
O00S 0.058(6) 0.092(8) 0.035(5) 0.002(5) 0.009(5) -0.005(5)
C00V 0.056(8) 0.053(8) 0.047(8) 0.007(7) 0.014(6) 0.011(7)
C00W 0.026(5) 0.057(8) 0.048(8) -0.005(6) 0.008(5) -0.003(5)
C00X 0.036(6) 0.045(7) 0.041(7) 0.013(6) -0.001(5) 0.013(5)
N00Y 0.037(6) 0.069(8) 0.049(7) -0.011(6) -0.003(5) -0.001(5)
O00Z 0.112(12) 0.129(13) 0.071(9) -0.004(9) -0.010(8) 0.003(10)
C011 0.027(6) 0.059(8) 0.056(8) -0.015(7) 0.005(6) 0.001(6)
C012 0.046(7) 0.061(9) 0.052(9) -0.006(7) -0.011(6) -0.003(7)
C013 0.049(7) 0.044(7) 0.040(7) -0.001(6) 0.015(6) 0.000(6)
C015 0.032(6) 0.046(7) 0.036(6) 0.017(5) -0.005(5) -0.007(5)
C016 0.039(7) 0.065(9) 0.051(8) -0.020(7) -0.007(6) 0.009(6)
C017 0.043(8) 0.129(16) 0.044(8) -0.029(9) -0.001(6) -0.018(9)
C018 0.069(9) 0.052(9) 0.059(9) -0.003(7) 0.009(7) 0.012(7)
C019 0.041(7) 0.064(9) 0.034(7) -0.003(6) -0.008(5) -0.007(6)
C01A 0.041(6) 0.036(6) 0.041(7) -0.019(5) 0.005(5) 0.006(5)
C01B 0.071(11) 0.079(12) 0.099(14) -0.031(10) 0.033(10) -0.046(9)
C01C 0.030(5) 0.059(8) 0.039(7) 0.003(6) 0.000(5) -0.011(5)
C01D 0.052(7) 0.054(8) 0.052(7) -0.016(6) 0.003(6) -0.020(6)
C01E 0.051(8) 0.074(10) 0.065(10) 0.019(8) -0.023(7) 0.015(8)
C01F 0.063(9) 0.066(10) 0.059(9) 0.022(8) 0.015(7) 0.019(8)
C01H 0.055(10) 0.100(14) 0.141(19) -0.081(14) 0.008(11) -0.010(10)
C01I 0.083(11) 0.057(9) 0.076(11) -0.032(8) 0.038(9) 0.004(8)
C01J 0.110(14) 0.109(15) 0.048(9) 0.047(10) -0.032(9) -0.051(12)
C01K 0.030(7) 0.076(11) 0.113(14) 0.013(10) 0.011(8) -0.010(7)
C01L 0.078(11) 0.121(15) 0.041(8) 0.028(9) 0.000(8) -0.041(11)
C01M 0.024(6) 0.146(18) 0.105(14) 0.081(13) 0.011(7) -0.013(8)
C01N 0.116(16) 0.059(11) 0.091(14) -0.009(10) 0.013(12) 0.030(11)
N01O 0.184(19) 0.065(10) 0.096(12) -0.044(9) 0.087(13) -0.032(11)
C01Q 0.057(10) 0.16(2) 0.122(18) -0.086(17) 0.023(11) -0.011(12)
C01R 0.060(10) 0.089(13) 0.110(15) -0.044(12) 0.008(10) -0.019(9)
C01S 0.103(15) 0.089(14) 0.073(12) -0.036(11) -0.003(11) -0.028(12)
C01T 0.22(3) 0.087(16) 0.14(2) 0.019(16) 0.10(2) 0.060(19)
C01U 0.17(2) 0.041(9) 0.065(11) 0.026(8) 0.022(12) 0.008(11)
C01X 0.060(9) 0.069(10) 0.134(14) -0.038(10) -0.033(9) 0.001(8)
C20 0.23(4) 0.15(3) 0.086(18) 0.039(17) 0.03(2) 0.01(2)
C21 0.155(15) 0.088(12) 0.089(12) -0.015(10) 0.004(12) -0.070(11)
C2 0.046(6) 0.048(6) 0.035(6) 0.008(5) 0.006(5) 0.002(5)
C3 0.091 0.076 0.058 0.024 0.015 0.033
S1 0.46(4) 0.045(6) 0.61(5) 0.043(13) 0.13(3) -0.056(12)
F1 0.134 0.103 0.062 0.023 0.000 0.020
F2 0.149 0.109 0.111 0.031 0.008 0.022
F3 0.178 0.105 0.093 0.009 0.006 0.038
F5 0.087(8) 0.251(18) 0.096(9) -0.039(10) 0.050(7) -0.078(10)
F6 0.165(13) 0.228(17) 0.065(7) 0.048(9) 0.069(8) 0.082(12)
F4 0.27(2) 0.081(9) 0.179(15) -0.008(9) 0.169(15) 0.035(10)

loop_
_atom_type_symbol
_atom_type_description
_atom_type_scat_dispersion_real
_atom_type_scat_dispersion_imag
_atom_type_scat_source
C C 0.0033 0.0016 'International Tables Vol C Tables 4.2.6.8 and 6.1.1.4'
H H 0.0000 0.0000 'International Tables Vol C Tables 4.2.6.8 and 6.1.1.4'
Ag Ag -0.8971 1.1015 'International Tables Vol C Tables 4.2.6.8 and 6.1.1.4'
F F 0.0171 0.0103 'International Tables Vol C Tables 4.2.6.8 and 6.1.1.4'
N N 0.0061 0.0033 'International Tables Vol C Tables 4.2.6.8 and 6.1.1.4'
O O 0.0106 0.0060 'International Tables Vol C Tables 4.2.6.8 and 6.1.1.4'
S S 0.1246 0.1234 'International Tables Vol C Tables 4.2.6.8 and 6.1.1.4'

loop_
_geom_angle_atom_site_label_1
_geom_angle_atom_site_label_2
_geom_angle_atom_site_label_3
_geom_angle
_geom_angle_site_symmetry_1
_geom_angle_site_symmetry_3
_geom_angle_publ_flag
Ag03 Ag01 Ag07 93.56(3) 3_666 . ?
Ag03 Ag01 Ag08 63.43(3) 3_666 3_666 ?
Ag08 Ag01 Ag07 144.71(4) 3_666 . ?
S00B Ag01 Ag03 53.45(7) . 3_666 ?
S00B Ag01 Ag07 48.03(7) . . ?
S00B Ag01 Ag08 116.89(8) . 3_666 ?
S00B Ag01 S00F 160.74(10) . . ?
S00B Ag01 O1 113.2(4) . . ?
S00F Ag01 Ag03 112.68(8) . 3_666 ?
S00F Ag01 Ag07 150.90(8) . . ?
S00F Ag01 Ag08 51.36(8) . 3_666 ?
S00F Ag01 O1 78.7(4) . . ?
O1 Ag01 Ag03 165.5(4) . 3_666 ?
O1 Ag01 Ag07 77.9(4) . . ?
O1 Ag01 Ag08 129.5(4) . 3_666 ?
Ag03 Ag02 Ag07 89.13(3) . 3_666 ?
Ag05 Ag02 Ag03 138.28(4) . . ?
Ag05 Ag02 Ag07 54.27(3) . 3_666 ?
Ag05 Ag02 Ag0A 88.91(4) . . ?
Ag0A Ag02 Ag03 61.91(3) . . ?
Ag0A Ag02 Ag07 78.52(3) . 3_666 ?
S00B Ag02 Ag03 50.87(7) 3_666 . ?
S00B Ag02 Ag05 100.33(7) 3_666 . ?
S00B Ag02 Ag07 46.55(6) 3_666 3_666 ?
S00B Ag02 Ag0A 84.07(7) 3_666 . ?
S00B Ag02 S00D 118.04(9) 3_666 . ?
S00D Ag02 Ag03 110.79(7) . . ?
S00D Ag02 Ag05 51.06(7) . . ?
S00D Ag02 Ag07 81.73(7) . 3_666 ?
S00D Ag02 Ag0A 49.00(7) . . ?
O00O Ag02 Ag03 79.0(2) . . ?
O00O Ag02 Ag05 138.4(2) . . ?
O00O Ag02 Ag07 167.3(2) . 3_666 ?
O00O Ag02 Ag0A 99.3(3) . . ?
O00O Ag02 S00B 121.0(3) . 3_666 ?
O00O Ag02 S00D 106.4(3) . . ?
O00O Ag02 O00S 87.6(4) . . ?
O00S Ag02 Ag03 141.6(2) . . ?
O00S Ag02 Ag05 71.6(2) . . ?
O00S Ag02 Ag07 99.4(3) . 3_666 ?
O00S Ag02 Ag0A 156.5(3) . . ?
O00S Ag02 S00B 111.7(3) . 3_666 ?
O00S Ag02 S00D 107.5(3) . . ?
Ag01 Ag03 Ag02 92.01(3) 3_666 . ?
Ag01 Ag03 Ag08 59.23(3) 3_666 . ?
Ag01 Ag03 Ag0A 78.07(3) 3_666 . ?
Ag02 Ag03 Ag08 138.99(4) . . ?
Ag02 Ag03 Ag0A 57.90(3) . . ?
Ag08 Ag03 Ag0A 86.04(3) . . ?
S00B Ag03 Ag01 51.15(7) 3_666 3_666 ?
S00B Ag03 Ag02 49.98(7) 3_666 . ?
S00B Ag03 Ag08 110.38(7) 3_666 . ?
S00B Ag03 Ag0A 80.91(7) 3_666 . ?
S00B Ag03 S00E 118.26(9) 3_666 . ?
S00E Ag03 Ag01 82.67(7) . 3_666 ?
S00E Ag03 Ag02 104.60(7) . . ?
S00E Ag03 Ag08 47.78(7) . . ?
S00E Ag03 Ag0A 47.39(6) . . ?
O00H Ag03 Ag01 168.7(2) . 3_666 ?
O00H Ag03 Ag02 76.7(2) . . ?
O00H Ag03 Ag08 130.4(2) . . ?
O00H Ag03 Ag0A 95.7(2) . . ?
O00H Ag03 S00B 118.9(2) . 3_666 ?
O00H Ag03 S00E 100.2(3) . . ?
O00H Ag03 N00Y 95.8(4) . . ?
N00Y Ag03 Ag01 94.2(3) . 3_666 ?
N00Y Ag03 Ag02 152.7(3) . . ?
N00Y Ag03 Ag08 65.0(3) . . ?
N00Y Ag03 Ag0A 149.3(3) . . ?
N00Y Ag03 S00B 117.3(3) . 3_666 ?
N00Y Ag03 S00E 102.5(3) . . ?
Ag05 Ag04 Ag06 84.86(3) 3_666 . ?
Ag08 Ag04 Ag05 134.56(4) . 3_666 ?
Ag08 Ag04 Ag06 54.93(3) . . ?
Ag08 Ag04 Ag09 90.18(4) . 3_666 ?
Ag09 Ag04 Ag05 57.64(3) 3_666 3_666 ?
Ag09 Ag04 Ag06 76.98(3) 3_666 . ?
S00C Ag04 Ag05 48.20(6) . 3_666 ?
S00C Ag04 Ag06 47.07(6) . . ?
S00C Ag04 Ag08 101.31(7) . . ?
S00C Ag04 Ag09 82.48(7) . 3_666 ?
S00F Ag04 Ag05 106.13(7) 3_666 3_666 ?
S00F Ag04 Ag06 80.62(7) 3_666 . ?
S00F Ag04 Ag08 52.37(7) 3_666 . ?
S00F Ag04 Ag09 48.49(7) 3_666 3_666 ?
S00F Ag04 S00C 116.86(9) 3_666 . ?
O00R Ag04 Ag05 144.7(2) . 3_666 ?
O00R Ag04 Ag06 110.1(3) . . ?
O00R Ag04 Ag08 76.2(3) . . ?
O00R Ag04 Ag09 155.0(2) . 3_666 ?
O00R Ag04 S00C 120.3(3) . . ?
O00R Ag04 S00F 107.8(2) . 3_666 ?
N01O Ag04 Ag05 66.4(6) . 3_666 ?
N01O Ag04 Ag06 148.7(5) . . ?
N01O Ag04 Ag08 156.3(5) . . ?
N01O Ag04 Ag09 96.2(5) . 3_666 ?
N01O Ag04 S00C 102.1(5) . . ?
N01O Ag04 S00F 117.9(4) . 3_666 ?
N01O Ag04 O00R 89.0(6) . . ?
Ag02 Ag05 Ag04 151.79(4) . 3_666 ?
Ag02 Ag05 Ag09 94.73(4) . . ?
Ag07 Ag05 Ag02 67.74(3) 3_666 . ?
Ag07 Ag05 Ag04 94.88(3) 3_666 3_666 ?
Ag07 Ag05 Ag09 83.08(4) 3_666 . ?
Ag09 Ag05 Ag04 60.06(3) . 3_666 ?
S00C Ag05 Ag02 120.85(7) 3_666 . ?
S00C Ag05 Ag04 50.12(6) 3_666 3_666 ?
S00C Ag05 Ag07 53.52(6) 3_666 3_666 ?
S00C Ag05 Ag09 85.32(7) 3_666 . ?
S00C Ag05 S00D 128.53(9) 3_666 . ?
S00D Ag05 Ag02 53.86(7) . . ?
S00D Ag05 Ag04 107.61(7) . 3_666 ?
S00D Ag05 Ag07 92.33(7) . 3_666 ?
S00D Ag05 Ag09 49.66(7) . . ?
O00M Ag05 Ag02 86.4(2) . . ?
O00M Ag05 Ag04 121.6(2) . 3_666 ?
O00M Ag05 Ag07 125.5(3) . 3_666 ?
O00M Ag05 Ag09 148.7(3) . . ?
O00M Ag05 S00C 120.8(3) . 3_666 ?
O00M Ag05 S00D 110.3(3) . . ?
Ag04 Ag06 Ag0A 140.61(4) . . ?
Ag07 Ag06 Ag04 88.60(3) . . ?
Ag07 Ag06 Ag0A 111.22(4) . . ?
Ag08 Ag06 Ag04 57.15(3) . . ?
Ag08 Ag06 Ag07 140.27(4) . . ?
Ag08 Ag06 Ag0A 89.29(3) . . ?
S00C Ag06 Ag04 49.27(7) . . ?
S00C Ag06 Ag07 49.19(6) . . ?
S00C Ag06 Ag08 105.67(7) . . ?
S00C Ag06 Ag0A 160.33(7) . . ?
S00C Ag06 S00E 153.31(10) . . ?
S00C Ag06 O3 116.7(4) . . ?
S00E Ag06 Ag04 109.22(7) . . ?
S00E Ag06 Ag07 157.39(7) . . ?
S00E Ag06 Ag08 52.51(7) . . ?
S00E Ag06 Ag0A 46.19(7) . . ?
S00E Ag06 O3 84.0(4) . . ?
O3 Ag06 Ag04 166.0(4) . . ?
O3 Ag06 Ag07 79.8(4) . . ?
O3 Ag06 Ag08 136.5(4) . . ?
O3 Ag06 Ag0A 52.4(4) . . ?
Ag01 Ag07 Ag02 85.16(3) . 3_666 ?
Ag05 Ag07 Ag01 136.56(4) 3_666 . ?
Ag05 Ag07 Ag02 57.99(3) 3_666 3_666 ?
Ag05 Ag07 Ag06 91.63(3) 3_666 . ?
Ag06 Ag07 Ag01 108.40(4) . . ?
Ag06 Ag07 Ag02 141.97(4) . 3_666 ?
S00B Ag07 Ag01 48.05(7) . . ?
S00B Ag07 Ag02 47.69(7) . 3_666 ?
S00B Ag07 Ag05 105.15(8) . 3_666 ?
S00B Ag07 Ag06 156.34(7) . . ?
S00B Ag07 S00C 154.57(10) . . ?
S00C Ag07 Ag01 156.43(7) . . ?
S00C Ag07 Ag02 110.71(7) . 3_666 ?
S00C Ag07 Ag05 53.06(7) . 3_666 ?
S00C Ag07 Ag06 48.44(6) . . ?
O2 Ag07 Ag01 75.8(5) . . ?
O2 Ag07 Ag02 142.7(5) . 3_666 ?
O2 Ag07 Ag05 147.6(5) . 3_666 ?
O2 Ag07 Ag06 75.2(5) . . ?
O2 Ag07 S00B 97.4(5) . . ?
O2 Ag07 S00C 98.5(5) . . ?
Ag01 Ag08 Ag03 57.34(3) 3_666 . ?
Ag04 Ag08 Ag01 97.36(4) . 3_666 ?
Ag04 Ag08 Ag03 152.67(4) . . ?
Ag06 Ag08 Ag01 82.73(4) . 3_666 ?
Ag06 Ag08 Ag03 96.33(4) . . ?
Ag06 Ag08 Ag04 67.93(3) . . ?
S00E Ag08 Ag01 83.68(7) . 3_666 ?
S00E Ag08 Ag03 51.69(7) . . ?
S00E Ag08 Ag04 121.37(8) . . ?
S00E Ag08 Ag06 54.00(7) . . ?
S00E Ag08 S00F 126.68(10) . 3_666 ?
S00F Ag08 Ag01 50.83(7) 3_666 3_666 ?
S00F Ag08 Ag03 106.28(8) 3_666 . ?
S00F Ag08 Ag04 53.74(7) 3_666 . ?
S00F Ag08 Ag06 89.67(7) 3_666 . ?
O00Q Ag08 Ag01 149.6(3) . 3_666 ?
O00Q Ag08 Ag03 121.2(3) . . ?
O00Q Ag08 Ag04 85.7(3) . . ?
O00Q Ag08 Ag06 125.6(3) . . ?
O00Q Ag08 S00E 120.4(3) . . ?
O00Q Ag08 S00F 112.3(3) . 3_666 ?
Ag04 Ag09 Ag0A 143.75(4) 3_666 . ?
Ag05 Ag09 Ag04 62.30(3) . 3_666 ?
Ag05 Ag09 Ag0A 85.45(3) . . ?
S00D Ag09 Ag04 111.42(8) . 3_666 ?
S00D Ag09 Ag05 51.39(8) . . ?
S00D Ag09 Ag0A 47.11(7) . . ?
S00D Ag09 S00F 157.46(10) . . ?
S00F Ag09 Ag04 51.19(7) . 3_666 ?
S00F Ag09 Ag05 113.49(8) . . ?
S00F Ag09 Ag0A 155.42(8) . . ?
Ag02 Ag0A Ag03 60.20(3) . . ?
Ag02 Ag0A Ag06 142.29(4) . . ?
Ag02 Ag0A Ag09 90.66(3) . . ?
Ag03 Ag0A Ag06 88.30(3) . . ?
Ag03 Ag0A Ag09 140.91(4) . . ?
Ag09 Ag0A Ag06 104.68(4) . . ?
S00D Ag0A Ag02 53.61(7) . . ?
S00D Ag0A Ag03 113.69(8) . . ?
S00D Ag0A Ag06 151.92(8) . . ?
S00D Ag0A Ag09 47.24(7) . . ?
S00D Ag0A S00E 160.53(10) . . ?
S00E Ag0A Ag02 110.83(8) . . ?
S00E Ag0A Ag03 51.41(7) . . ?
S00E Ag0A Ag06 47.51(7) . . ?
S00E Ag0A Ag09 152.11(8) . . ?
Ag01 S00B Ag02 130.63(12) . 3_666 ?
Ag01 S00B Ag03 75.39(8) . 3_666 ?
Ag02 S00B Ag03 79.15(9) 3_666 3_666 ?
Ag07 S00B Ag01 83.91(9) . . ?
Ag07 S00B Ag02 85.76(9) . 3_666 ?
Ag07 S00B Ag03 135.62(12) . 3_666 ?
C01C S00B Ag01 115.8(4) . . ?
C01C S00B Ag02 112.7(4) . 3_666 ?
C01C S00B Ag03 111.7(4) . 3_666 ?
C01C S00B Ag07 112.6(4) . . ?
Ag05 S00C Ag04 81.69(9) 3_666 . ?
Ag05 S00C Ag07 73.42(8) 3_666 . ?
Ag06 S00C Ag04 83.65(8) . . ?
Ag06 S00C Ag05 129.83(11) . 3_666 ?
Ag06 S00C Ag07 82.36(8) . . ?
Ag07 S00C Ag04 132.49(11) . . ?
C015 S00C Ag04 112.5(4) . . ?
C015 S00C Ag05 113.3(4) . 3_666 ?
C015 S00C Ag06 116.7(4) . . ?
C015 S00C Ag07 114.4(4) . . ?
Ag05 S00D Ag02 75.08(9) . . ?
Ag09 S00D Ag02 131.73(12) . . ?
Ag09 S00D Ag05 78.94(9) . . ?
Ag0A S00D Ag02 77.40(9) . . ?
Ag0A S00D Ag05 125.15(12) . . ?
Ag0A S00D Ag09 85.65(9) . . ?
C01A S00D Ag02 112.2(4) . . ?
C01A S00D Ag05 116.5(4) . . ?
C01A S00D Ag09 115.7(4) . . ?
C01A S00D Ag0A 117.7(4) . . ?
Ag06 S00E Ag03 131.33(12) . . ?
Ag08 S00E Ag03 80.52(9) . . ?
Ag08 S00E Ag06 73.49(8) . . ?
Ag0A S00E Ag03 81.20(9) . . ?
Ag0A S00E Ag06 86.30(9) . . ?
Ag0A S00E Ag08 131.68(12) . . ?
C00X S00E Ag03 113.5(4) . . ?
C00X S00E Ag06 114.2(4) . . ?
C00X S00E Ag08 112.3(4) . . ?
C00X S00E Ag0A 116.0(4) . . ?
Ag01 S00F Ag04 134.02(12) . 3_666 ?
Ag01 S00F Ag08 77.81(9) . 3_666 ?
Ag08 S00F Ag04 73.89(9) 3_666 3_666 ?
Ag09 S00F Ag01 89.11(10) . . ?
Ag09 S00F Ag04 80.31(9) . 3_666 ?
Ag09 S00F Ag08 127.18(12) . 3_666 ?
C01D S00F Ag01 114.1(5) . . ?
C01D S00F Ag04 110.4(5) . 3_666 ?
C01D S00F Ag08 114.6(5) . 3_666 ?
C01D S00F Ag09 117.5(5) . . ?
C00W O00H Ag03 128.2(8) . . ?
C013 O00M Ag05 116.1(8) . . ?
C00W O00O Ag02 123.9(8) . . ?
C019 O00Q Ag08 120.8(9) . . ?
C019 O00R Ag04 124.7(8) . . ?
C013 O00S Ag02 129.0(9) . . ?
F5 C00V C013 115.9(13) . . ?
F5 C00V F6 99.6(15) . . ?
F5 C00V F4 110.4(16) . . ?
F6 C00V C013 114.4(12) . . ?
F4 C00V C013 112.1(12) . . ?
F4 C00V F6 103.0(16) . . ?
O00H C00W O00O 130.9(13) . . ?
O00H C00W C016 116.1(12) . . ?
O00O C00W C016 113.0(11) . . ?
C018 C00X S00E 107.5(9) . . ?
C01E C00X S00E 108.7(9) . . ?
C01E C00X C018 108.9(12) . . ?
C01F C00X S00E 108.6(9) . . ?
C01F C00X C018 111.1(12) . . ?
C01F C00X C01E 111.9(12) . . ?
C011 N00Y Ag03 165.4(13) . . ?
C01T O00Z H00Z 109.5 . . ?
N00Y C011 C017 178.2(16) . . ?
F00K C012 F00L 106.7(13) . . ?
F00K C012 C019 113.5(12) . . ?
F00L C012 C019 110.5(12) . . ?
F00P C012 F00K 106.3(14) . . ?
F00P C012 F00L 104.7(12) . . ?
F00P C012 C019 114.5(13) . . ?
O00M C013 C00V 113.4(12) . . ?
O00S C013 O00M 131.0(12) . . ?
O00S C013 C00V 115.4(12) . . ?
C01J C015 S00C 108.1(9) . . ?
C01J C015 C01M 113.2(14) . . ?
C01J C015 C01U 109.3(14) . . ?
C01M C015 S00C 110.3(9) . . ?
C01M C015 C01U 108.2(14) . . ?
C01U C015 S00C 107.7(9) . . ?
F00I C016 F00N 106.4(11) . . ?
F00I C016 C00W 110.9(13) . . ?
F00J C016 F00I 107.6(12) . . ?
F00J C016 F00N 104.9(13) . . ?
F00J C016 C00W 113.8(10) . . ?
F00N C016 C00W 112.8(11) . . ?
C011 C017 H01A 109.5 . . ?
C011 C017 H01B 109.5 . . ?
C011 C017 H01C 109.5 . . ?
H01A C017 H01B 109.5 . . ?
H01A C017 H01C 109.5 . . ?
H01B C017 H01C 109.5 . . ?
C00X C018 H01D 109.5 . . ?
C00X C018 H01E 109.5 . . ?
C00X C018 H01F 109.5 . . ?
H01D C018 H01E 109.5 . . ?
H01D C018 H01F 109.5 . . ?
H01E C018 H01F 109.5 . . ?
O00Q C019 C012 112.1(12) . . ?
O00R C019 O00Q 130.3(12) . . ?
O00R C019 C012 117.6(12) . . ?
C01I C01A S00D 108.4(9) . . ?
C01N C01A S00D 108.6(10) . . ?
C01N C01A C01I 108.4(13) . . ?
C01N C01A C01R 112.5(15) . . ?
C01R C01A S00D 109.6(10) . . ?
C01R C01A C01I 109.3(13) . . ?
H01G C01B H01H 109.5 . . ?
H01G C01B H01I 109.5 . . ?
H01H C01B H01I 109.5 . . ?
C01C C01B H01G 109.5 . . ?
C01C C01B H01H 109.5 . . ?
C01C C01B H01I 109.5 . . ?
C01B C01C S00B 108.1(9) . . ?
C01K C01C S00B 107.8(10) . . ?
C01K C01C C01B 111.1(12) . . ?
C01L C01C S00B 108.7(9) . . ?
C01L C01C C01B 111.0(14) . . ?
C01L C01C C01K 110.0(13) . . ?
C01H C01D S00F 107.0(10) . . ?
C01H C01D C01X 106.3(14) . . ?
C01X C01D S00F 107.9(11) . . ?
C21 C01D S00F 110.8(11) . . ?
C21 C01D C01H 113.3(18) . . ?
C21 C01D C01X 111.2(16) . . ?
C00X C01E H01J 109.5 . . ?
C00X C01E H01K 109.5 . . ?
C00X C01E H01L 109.5 . . ?
H01J C01E H01K 109.5 . . ?
H01J C01E H01L 109.5 . . ?
H01K C01E H01L 109.5 . . ?
C00X C01F H01M 109.5 . . ?
C00X C01F H01N 109.5 . . ?
C00X C01F H01O 109.5 . . ?
H01M C01F H01N 109.5 . . ?
H01M C01F H01O 109.5 . . ?
H01N C01F H01O 109.5 . . ?
C01D C01H H01P 109.5 . . ?
C01D C01H H01Q 109.5 . . ?
C01D C01H H01R 109.5 . . ?
H01P C01H H01Q 109.5 . . ?
H01P C01H H01R 109.5 . . ?
H01Q C01H H01R 109.5 . . ?
C01A C01I H01S 109.5 . . ?
C01A C01I H01T 109.5 . . ?
C01A C01I H01U 109.5 . . ?
H01S C01I H01T 109.5 . . ?
H01S C01I H01U 109.5 . . ?
H01T C01I H01U 109.5 . . ?
C015 C01J H01V 109.5 . . ?
C015 C01J H01W 109.5 . . ?
C015 C01J H01X 109.5 . . ?
H01V C01J H01W 109.5 . . ?
H01V C01J H01X 109.5 . . ?
H01W C01J H01X 109.5 . . ?
C01C C01K H01Y 109.5 . . ?
C01C C01K H 109.5 . . ?
C01C C01K HA 109.5 . . ?
H01Y C01K H 109.5 . . ?
H01Y C01K HA 109.5 . . ?
H C01K HA 109.5 . . ?
C01C C01L H01Z 109.5 . . ?
C01C C01L HB 109.5 . . ?
C01C C01L HC 109.5 . . ?
H01Z C01L HB 109.5 . . ?
H01Z C01L HC 109.5 . . ?
HB C01L HC 109.5 . . ?
C015 C01M H01 109.5 . . ?
C015 C01M HD 109.5 . . ?
C015 C01M HE 109.5 . . ?
H01 C01M HD 109.5 . . ?
H01 C01M HE 109.5 . . ?
HD C01M HE 109.5 . . ?
C01A C01N H1 109.5 . . ?
C01A C01N HF 109.5 . . ?
C01A C01N HG 109.5 . . ?
H1 C01N HF 109.5 . . ?
H1 C01N HG 109.5 . . ?
HF C01N HG 109.5 . . ?
C01S N01O Ag04 149.8(15) . . ?
H2 C01Q HH 109.5 . . ?
H2 C01Q HI 109.5 . . ?
HH C01Q HI 109.5 . . ?
C01S C01Q H2 109.5 . . ?
C01S C01Q HH 109.5 . . ?
C01S C01Q HI 109.5 . . ?
C01A C01R H3 109.5 . . ?
C01A C01R HJ 109.5 . . ?
C01A C01R HK 109.5 . . ?
H3 C01R HJ 109.5 . . ?
H3 C01R HK 109.5 . . ?
HJ C01R HK 109.5 . . ?
N01O C01S C01Q 170(3) . . ?
O00Z C01T H6 109.0 . . ?
O00Z C01T HL 109.0 . . ?
H6 C01T HL 107.8 . . ?
C20 C01T O00Z 113(2) . . ?
C20 C01T H6 109.0 . . ?
C20 C01T HL 109.0 . . ?
C015 C01U H4 109.5 . . ?
C015 C01U HM 109.5 . . ?
C015 C01U HN 109.5 . . ?
H4 C01U HM 109.5 . . ?
H4 C01U HN 109.5 . . ?
HM C01U HN 109.5 . . ?
C01D C01X H5 109.5 . . ?
C01D C01X HO 109.5 . . ?
C01D C01X HP 109.5 . . ?
H5 C01X HO 109.5 . . ?
H5 C01X HP 109.5 . . ?
HO C01X HP 109.5 . . ?
C01T C20 H20A 109.5 . . ?
C01T C20 H20B 109.5 . . ?
C01T C20 H20C 109.5 . . ?
H20A C20 H20B 109.5 . . ?
H20A C20 H20C 109.5 . . ?
H20B C20 H20C 109.5 . . ?
C01D C21 H21A 109.5 . . ?
C01D C21 H21B 109.5 . . ?
C01D C21 H21C 109.5 . . ?
H21A C21 H21B 109.5 . . ?
H21A C21 H21C 109.5 . . ?
H21B C21 H21C 109.5 . . ?
O1 C2 C3 103.9(14) . . ?
O1 C2 O3 108.5(15) . . ?
O3 C2 C3 97.4(14) . . ?
O2 C2 C3 107.5(15) . . ?
O2 C2 O1 119.5(18) . . ?
O2 C2 O3 116.8(17) . . ?
F1 C3 C2 108.9(14) . . ?
F1 C3 F2 107.1(13) . . ?
F1 C3 F3 120.9(13) . . ?
F1 C3 O12 112.7(14) . . ?
F2 C3 C2 101.0(12) . . ?
F2 C3 O12 109.1(11) . . ?
F3 C3 C2 111.6(13) . . ?
F3 C3 F2 105.3(15) . . ?
F3 C3 O12 101.1(11) . . ?
O12 C3 C2 11.5(7) . . ?
C2 O1 Ag01 117.4(12) . . ?
O12 O1 Ag01 131.0(11) . . ?
O12 O1 C2 15.1(9) . . ?
C2 O3 Ag06 116.8(12) . . ?
O12 O3 Ag06 129.8(12) . . ?
O12 O3 C2 13.3(9) . . ?
C2 O2 Ag07 119.0(15) . . ?
C2 O2 O12 3.7(11) . . ?
O12 O2 Ag07 120.9(11) . . ?
O1 O12 C3 112.9(11) . . ?
O1 O12 O2 100.8(11) . . ?
O3 O12 C3 112.1(12) . . ?
O3 O12 O1 122.6(13) . . ?
O3 O12 O2 105.9(12) . . ?
O2 O12 C3 98.3(10) . . ?

loop_
_geom_bond_atom_site_label_1
_geom_bond_atom_site_label_2
_geom_bond_distance
_geom_bond_site_symmetry_2
_geom_bond_publ_flag
Ag01 Ag03 3.0526(13) 3_666 ?
Ag01 Ag07 3.2844(13) . ?
Ag01 Ag08 3.1156(14) 3_666 ?
Ag01 S00B 2.457(3) . ?
Ag01 S00F 2.471(3) . ?
Ag01 O1 2.596(18) . ?
Ag02 Ag03 3.2087(13) . ?
Ag02 Ag05 3.0914(13) . ?
Ag02 Ag07 3.3739(14) 3_666 ?
Ag02 Ag0A 3.1325(14) . ?
Ag02 S00B 2.502(3) 3_666 ?
Ag02 S00D 2.584(3) . ?
Ag02 O00O 2.332(9) . ?
Ag02 O00S 2.423(9) . ?
Ag03 Ag08 3.2432(13) . ?
Ag03 Ag0A 3.2622(15) . ?
Ag03 S00B 2.534(3) 3_666 ?
Ag03 S00E 2.580(3) . ?
Ag03 O00H 2.324(9) . ?
Ag03 N00Y 2.396(11) . ?
Ag04 Ag05 3.2760(13) 3_666 ?
Ag04 Ag06 3.3317(14) . ?
Ag04 Ag08 3.0201(13) . ?
Ag04 Ag09 3.2063(15) 3_666 ?
Ag04 S00C 2.540(3) . ?
Ag04 S00F 2.535(3) 3_666 ?
Ag04 O00R 2.448(10) . ?
Ag04 N01O 2.366(14) . ?
Ag05 Ag07 2.9595(14) 3_666 ?
Ag05 Ag09 3.1254(14) . ?
Ag05 S00C 2.468(3) 3_666 ?
Ag05 S00D 2.488(3) . ?
Ag05 O00M 2.287(9) . ?
Ag06 Ag07 3.2512(12) . ?
Ag06 Ag08 2.9423(14) . ?
Ag06 Ag0A 3.3597(13) . ?
Ag06 S00C 2.455(3) . ?
Ag06 S00E 2.483(3) . ?
Ag06 O3 2.530(19) . ?
Ag07 S00B 2.456(3) . ?
Ag07 S00C 2.483(3) . ?
Ag07 O2 2.42(2) . ?
Ag08 S00E 2.435(3) . ?
Ag08 S00F 2.490(3) 3_666 ?
Ag08 O00Q 2.280(10) . ?
Ag09 Ag0A 3.2964(14) . ?
Ag09 S00D 2.427(3) . ?
Ag09 S00F 2.436(3) . ?
Ag0A S00D 2.422(3) . ?
Ag0A S00E 2.429(3) . ?
S00B C01C 1.859(12) . ?
S00C C015 1.857(11) . ?
S00D C01A 1.864(11) . ?
S00E C00X 1.866(11) . ?
S00F C01D 1.871(13) . ?
O00H C00W 1.214(15) . ?
F00I C016 1.309(16) . ?
F00J C016 1.305(16) . ?
F00K C012 1.313(17) . ?
F00L C012 1.325(17) . ?
O00M C013 1.264(16) . ?
F00N C016 1.336(17) . ?
O00O C00W 1.234(15) . ?
F00P C012 1.298(17) . ?
O00Q C019 1.262(16) . ?
O00R C019 1.245(16) . ?
O00S C013 1.214(16) . ?
C00V C013 1.515(18) . ?
C00V F5 1.253(18) . ?
C00V F6 1.283(18) . ?
C00V F4 1.262(18) . ?
C00W C016 1.551(19) . ?
C00X C018 1.528(19) . ?
C00X C01E 1.513(18) . ?
C00X C01F 1.494(18) . ?
N00Y C011 1.102(16) . ?
O00Z H00Z 0.8200 . ?
O00Z C01T 1.43(3) . ?
C011 C017 1.520(19) . ?
C012 C019 1.503(17) . ?
C015 C01J 1.484(19) . ?
C015 C01M 1.493(17) . ?
C015 C01U 1.53(2) . ?
C017 H01A 0.9600 . ?
C017 H01B 0.9600 . ?
C017 H01C 0.9600 . ?
C018 H01D 0.9600 . ?
C018 H01E 0.9600 . ?
C018 H01F 0.9600 . ?
C01A C01I 1.515(19) . ?
C01A C01N 1.45(2) . ?
C01A C01R 1.482(19) . ?
C01B H01G 0.9600 . ?
C01B H01H 0.9600 . ?
C01B H01I 0.9600 . ?
C01B C01C 1.55(2) . ?
C01C C01K 1.536(18) . ?
C01C C01L 1.487(18) . ?
C01D C01H 1.48(2) . ?
C01D C01X 1.55(2) . ?
C01D C21 1.37(2) . ?
C01E H01J 0.9600 . ?
C01E H01K 0.9600 . ?
C01E H01L 0.9600 . ?
C01F H01M 0.9600 . ?
C01F H01N 0.9600 . ?
C01F H01O 0.9600 . ?
C01H H01P 0.9600 . ?
C01H H01Q 0.9600 . ?
C01H H01R 0.9600 . ?
C01I H01S 0.9600 . ?
C01I H01T 0.9600 . ?
C01I H01U 0.9600 . ?
C01J H01V 0.9600 . ?
C01J H01W 0.9600 . ?
C01J H01X 0.9600 . ?
C01K H01Y 0.9600 . ?
C01K H 0.9600 . ?
C01K HA 0.9600 . ?
C01L H01Z 0.9600 . ?
C01L HB 0.9600 . ?
C01L HC 0.9600 . ?
C01M H01 0.9600 . ?
C01M HD 0.9600 . ?
C01M HE 0.9600 . ?
C01N H1 0.9600 . ?
C01N HF 0.9600 . ?
C01N HG 0.9600 . ?
N01O C01S 1.18(2) . ?
C01Q H2 0.9600 . ?
C01Q HH 0.9600 . ?
C01Q HI 0.9600 . ?
C01Q C01S 1.46(3) . ?
C01R H3 0.9600 . ?
C01R HJ 0.9600 . ?
C01R HK 0.9600 . ?
C01T H6 0.9700 . ?
C01T HL 0.9700 . ?
C01T C20 1.35(3) . ?
C01U H4 0.9600 . ?
C01U HM 0.9600 . ?
C01U HN 0.9600 . ?
C01X H5 0.9600 . ?
C01X HO 0.9600 . ?
C01X HP 0.9600 . ?
C20 H20A 0.9600 . ?
C20 H20B 0.9600 . ?
C20 H20C 0.9600 . ?
C21 H21A 0.9600 . ?
C21 H21B 0.9600 . ?
C21 H21C 0.9600 . ?
C2 C3 1.84(3) . ?
C2 O1 1.46(3) . ?
C2 O3 1.54(3) . ?
C2 O2 1.27(3) . ?
C3 F1 1.391(18) . ?
C3 F2 1.51(2) . ?
C3 F3 1.45(2) . ?
C3 O12 1.70(2) . ?
O1 O12 1.42(2) . ?
O3 O12 1.35(2) . ?
O2 O12 1.64(2) . ?

loop_
_geom_torsion_atom_site_label_1
_geom_torsion_atom_site_label_2
_geom_torsion_atom_site_label_3
_geom_torsion_atom_site_label_4
_geom_torsion
_geom_torsion_site_symmetry_1
_geom_torsion_site_symmetry_2
_geom_torsion_site_symmetry_3
_geom_torsion_site_symmetry_4
_geom_torsion_publ_flag
Ag01 S00B C01C C01B 7.2(12) . . . . ?
Ag01 S00B C01C C01K -113.0(10) . . . . ?
Ag01 S00B C01C C01L 127.8(11) . . . . ?
Ag01 S00F C01D C01H -140.6(12) . . . . ?
Ag01 S00F C01D C01X 105.3(11) . . . . ?
Ag01 S00F C01D C21 -16.7(17) . . . . ?
Ag01 O1 O12 C3 133.4(12) . . . . ?
Ag01 O1 O12 O3 -87.4(17) . . . . ?
Ag01 O1 O12 O2 29.5(17) . . . . ?
Ag02 S00B C01C C01B 177.9(10) 3_666 . . . ?
Ag02 S00B C01C C01K 57.7(10) 3_666 . . . ?
Ag02 S00B C01C C01L -61.5(12) 3_666 . . . ?
Ag02 S00D C01A C01I -40.0(11) . . . . ?
Ag02 S00D C01A C01N 77.6(12) . . . . ?
Ag02 S00D C01A C01R -159.3(11) . . . . ?
Ag02 O00O C00W O00H -16(2) . . . . ?
Ag02 O00O C00W C016 163.6(8) . . . . ?
Ag02 O00S C013 O00M 24(2) . . . . ?
Ag02 O00S C013 C00V -151.2(9) . . . . ?
Ag03 S00B C01C C01B 90.9(11) 3_666 . . . ?
Ag03 S00B C01C C01K -29.3(11) 3_666 . . . ?
Ag03 S00B C01C C01L -148.4(11) 3_666 . . . ?
Ag03 S00E C00X C018 -76.8(9) . . . . ?
Ag03 S00E C00X C01E 40.9(11) . . . . ?
Ag03 S00E C00X C01F 162.9(9) . . . . ?
Ag03 O00H C00W O00O 14(2) . . . . ?
Ag03 O00H C00W C016 -165.2(9) . . . . ?
Ag04 S00C C015 C01J -1.5(13) . . . . ?
Ag04 S00C C015 C01M 122.7(11) . . . . ?
Ag04 S00C C015 C01U -119.5(11) . . . . ?
Ag04 S00F C01D C01H 51.2(14) 3_666 . . . ?
Ag04 S00F C01D C01X -62.9(12) 3_666 . . . ?
Ag04 S00F C01D C21 175.1(14) 3_666 . . . ?
Ag04 O00R C019 O00Q -21(2) . . . . ?
Ag04 O00R C019 C012 156.6(10) . . . . ?
Ag04 N01O C01S C01Q 93(12) . . . . ?
Ag05 S00C C015 C01J -91.9(12) 3_666 . . . ?
Ag05 S00C C015 C01M 32.3(13) 3_666 . . . ?
Ag05 S00C C015 C01U 150.1(10) 3_666 . . . ?
Ag05 S00D C01A C01I 43.8(11) . . . . ?
Ag05 S00D C01A C01N 161.4(11) . . . . ?
Ag05 S00D C01A C01R -75.4(12) . . . . ?
Ag05 O00M C013 O00S 0(2) . . . . ?
Ag05 O00M C013 C00V 175.3(8) . . . . ?
Ag06 S00C C015 C01J 92.7(12) . . . . ?
Ag06 S00C C015 C01M -143.0(11) . . . . ?
Ag06 S00C C015 C01U -25.2(12) . . . . ?
Ag06 S00E C00X C018 112.9(9) . . . . ?
Ag06 S00E C00X C01E -129.4(9) . . . . ?
Ag06 S00E C00X C01F -7.4(11) . . . . ?
Ag06 O3 O12 C3 -131.1(13) . . . . ?
Ag06 O3 O12 O1 89.5(18) . . . . ?
Ag06 O3 O12 O2 -24.9(18) . . . . ?
Ag07 S00B C01C C01B -87.1(11) . . . . ?
Ag07 S00B C01C C01K 152.7(9) . . . . ?
Ag07 S00B C01C C01L 33.6(12) . . . . ?
Ag07 S00C C015 C01J -173.5(11) . . . . ?
Ag07 S00C C015 C01M -49.3(13) . . . . ?
Ag07 S00C C015 C01U 68.5(11) . . . . ?
Ag07 O2 O12 C3 177.6(11) . . . . ?
Ag07 O2 O12 O1 -67.0(14) . . . . ?
Ag07 O2 O12 O3 61.7(15) . . . . ?
Ag08 S00E C00X C018 -165.9(8) . . . . ?
Ag08 S00E C00X C01E -48.2(10) . . . . ?
Ag08 S00E C00X C01F 73.8(10) . . . . ?
Ag08 S00F C01D C01H 132.2(12) 3_666 . . . ?
Ag08 S00F C01D C01X 18.1(13) 3_666 . . . ?
Ag08 S00F C01D C21 -103.8(15) 3_666 . . . ?
Ag08 O00Q C019 O00R 14(2) . . . . ?
Ag08 O00Q C019 C012 -163.7(9) . . . . ?
Ag09 S00D C01A C01I 133.9(9) . . . . ?
Ag09 S00D C01A C01N -108.5(11) . . . . ?
Ag09 S00D C01A C01R 14.7(13) . . . . ?
Ag09 S00F C01D C01H -38.3(14) . . . . ?
Ag09 S00F C01D C01X -152.4(10) . . . . ?
Ag09 S00F C01D C21 85.6(16) . . . . ?
Ag0A S00D C01A C01I -127.1(9) . . . . ?
Ag0A S00D C01A C01N -9.5(13) . . . . ?
Ag0A S00D C01A C01R 113.7(11) . . . . ?
Ag0A S00E C00X C018 14.7(10) . . . . ?
Ag0A S00E C00X C01E 132.4(9) . . . . ?
Ag0A S00E C00X C01F -105.5(10) . . . . ?
O00H C00W C016 F00I -104.8(14) . . . . ?
O00H C00W C016 F00J 133.7(13) . . . . ?
O00H C00W C016 F00N 14.4(17) . . . . ?
F00K C012 C019 O00Q -165.4(14) . . . . ?
F00K C012 C019 O00R 17(2) . . . . ?
F00L C012 C019 O00Q 74.8(17) . . . . ?
F00L C012 C019 O00R -103.0(16) . . . . ?
O00O C00W C016 F00I 75.8(14) . . . . ?
O00O C00W C016 F00J -45.7(17) . . . . ?
O00O C00W C016 F00N -165.0(12) . . . . ?
F00P C012 C019 O00Q -43.1(19) . . . . ?
F00P C012 C019 O00R 139.1(15) . . . . ?
C2 C3 O12 O1 -95(4) . . . . ?
C2 C3 O12 O3 122(5) . . . . ?
C2 C3 O12 O2 11(4) . . . . ?
C2 O1 O12 C3 105(4) . . . . ?
C2 O1 O12 O3 -115(5) . . . . ?
C2 O1 O12 O2 2(4) . . . . ?
C2 O3 O12 C3 -118(5) . . . . ?
C2 O3 O12 O1 103(5) . . . . ?
C2 O3 O12 O2 -11(4) . . . . ?
C2 O2 O12 C3 -123(19) . . . . ?
C2 O2 O12 O1 -7(18) . . . . ?
C2 O2 O12 O3 121(19) . . . . ?
C3 C2 O1 Ag01 145.5(11) . . . . ?
C3 C2 O1 O12 -58(4) . . . . ?
C3 C2 O3 Ag06 -141.5(10) . . . . ?
C3 C2 O3 O12 50(4) . . . . ?
C3 C2 O2 Ag07 176.1(10) . . . . ?
C3 C2 O2 O12 54(18) . . . . ?
F1 C3 O12 O1 -167.5(13) . . . . ?
F1 C3 O12 O3 49.0(17) . . . . ?
F1 C3 O12 O2 -62.0(15) . . . . ?
F2 C3 O12 O1 -48.7(15) . . . . ?
F2 C3 O12 O3 167.8(13) . . . . ?
F2 C3 O12 O2 56.8(14) . . . . ?
F3 C3 O12 O1 62.0(15) . . . . ?
F3 C3 O12 O3 -81.5(15) . . . . ?
F3 C3 O12 O2 167.5(13) . . . . ?
F5 C00V C013 O00M 155.5(15) . . . . ?
F5 C00V C013 O00S -29(2) . . . . ?
F6 C00V C013 O00M 40(2) . . . . ?
F6 C00V C013 O00S -143.9(16) . . . . ?
F4 C00V C013 O00M -76.4(19) . . . . ?
F4 C00V C013 O00S 99.3(19) . . . . ?
O1 C2 C3 F1 178.2(14) . . . . ?
O1 C2 C3 F2 -69.3(15) . . . . ?
O1 C2 C3 F3 42.2(19) . . . . ?
O1 C2 C3 O12 67(4) . . . . ?
O1 C2 O3 Ag06 111.1(15) . . . . ?
O1 C2 O3 O12 -57(4) . . . . ?
O1 C2 O2 Ag07 -66(2) . . . . ?
O1 C2 O2 O12 172(20) . . . . ?
O3 C2 C3 F1 67.0(16) . . . . ?
O3 C2 C3 F2 179.5(13) . . . . ?
O3 C2 C3 F3 -69.0(17) . . . . ?
O3 C2 C3 O12 -44(4) . . . . ?
O3 C2 O1 Ag01 -111.6(14) . . . . ?
O3 C2 O1 O12 45(4) . . . . ?
O3 C2 O2 Ag07 68(2) . . . . ?
O3 C2 O2 O12 -54(18) . . . . ?
O2 C2 C3 F1 -54(2) . . . . ?
O2 C2 C3 F2 58.4(17) . . . . ?
O2 C2 C3 F3 169.8(17) . . . . ?
O2 C2 C3 O12 -165(5) . . . . ?
O2 C2 O1 Ag01 26(2) . . . . ?
O2 C2 O1 O12 -178(6) . . . . ?
O2 C2 O3 Ag06 -28(2) . . . . ?
O2 C2 O3 O12 164(6) . . . . ?
